data_4037716
loop_
_publ_author_name
'Kotha, Sambasivarao'
'Keesari, Ramakrishna Reddy'
'Fatma, Ambareen'
'Gunta, Rama'

_publ_section_title
;
 Synthetic Strategies to Diverse Polyquinanes via Olefin Metathesis:
 Access to the Basic Core of Crinipellin, Presilphiperfolanol and Cucumin.
;
_journal_name_full 'The Journal of organic chemistry'
_journal_paper_doi 10.1021/acs.joc.9b02829
_journal_year 2019
_chemical_formula_moiety 'C18 H20 O'
_chemical_formula_sum 'C18 H20 O'
_chemical_formula_weight 252.34
_space_group_crystal_system monoclinic
_space_group_IT_number 14
_space_group_name_Hall '-P 2ybc'
_space_group_name_H-M_alt 'P 1 21/c 1'
_atom_sites_solution_hydrogens geom
_atom_sites_solution_primary dual
_audit_creation_date 2018-09-04
_audit_creation_method
;
Olex2 1.2-ac3
(compiled 2017.08.10 svn.r3458 for OlexSys, GUI svn.r5381)
;
_cell_angle_alpha 90
_cell_angle_beta 107.023(7)
_cell_angle_gamma 90
_cell_formula_units_Z 4
_cell_length_a 9.3778(6)
_cell_length_b 21.6474(13)
_cell_length_c 6.9697(5)
_cell_measurement_reflns_used 3395
_cell_measurement_temperature 150
_cell_measurement_theta_max 28.6930
_cell_measurement_theta_min 2.2830
_cell_volume 1352.89(16)
_computing_cell_refinement 'CrysAlisPro 1.171.39.46 (Rigaku OD, 2018)'
_computing_data_collection 'CrysAlisPro 1.171.39.46 (Rigaku OD, 2018)'
_computing_data_reduction 'CrysAlisPro 1.171.39.46 (Rigaku OD, 2018)'
_computing_molecular_graphics 'Olex2 (Dolomanov et al., 2009)'
_computing_publication_material 'Olex2 (Dolomanov et al., 2009)'
_computing_structure_refinement 'ShelXL (Sheldrick, 2015)'
_computing_structure_solution 'ShelXT (Sheldrick, 2015)'
_diffrn_ambient_temperature 150
_diffrn_detector 'CCD plate'
_diffrn_measured_fraction_theta_full 0.999
_diffrn_measured_fraction_theta_max 0.999
_diffrn_measurement_details
;
List of Runs (angles in degrees, time in seconds):

  # Type    Start    End  Width  t~exp~   \w     \q     \k     \f   Frames
--------------------------------------------------------------------------
  1  \w    -59.00  70.00   0.50    8.00    --  -20.00  72.00 -36.00  258
  2  \w    -58.50  47.00   0.50    8.00    --  -20.00  72.00-108.00  211
  3  \w    -35.00  -5.00   0.50    8.00    --  -20.00 -72.00 -36.00   60
  4  \w    -36.00  70.00   0.50    8.00    --  -20.00  72.00  36.00  212
;
_diffrn_measurement_device 'abstract diffractometer'
_diffrn_measurement_device_type 'dtrek-CrysAlisPro-abstract goniometer imported rigaku-d*trek images'
_diffrn_measurement_method '\w scans'
_diffrn_orient_matrix_type 'CrysAlisPro convention (1999,Acta A55,543-557)'
_diffrn_orient_matrix_UB_11 -0.0462037000
_diffrn_orient_matrix_UB_12 0.0092013000
_diffrn_orient_matrix_UB_13 0.0594243000
_diffrn_orient_matrix_UB_21 -0.0134731000
_diffrn_orient_matrix_UB_22 -0.0314710000
_diffrn_orient_matrix_UB_23 0.0174026000
_diffrn_orient_matrix_UB_31 0.0629098000
_diffrn_orient_matrix_UB_32 0.0000086000
_diffrn_orient_matrix_UB_33 0.0866719000
_diffrn_radiation_monochromator graphite
_diffrn_radiation_probe x-ray
_diffrn_radiation_type MoK\a
_diffrn_radiation_wavelength 0.71073
_diffrn_reflns_av_R_equivalents 0.0950
_diffrn_reflns_av_unetI/netI 0.0697
_diffrn_reflns_Laue_measured_fraction_full 0.999
_diffrn_reflns_Laue_measured_fraction_max 0.999
_diffrn_reflns_limit_h_max 11
_diffrn_reflns_limit_h_min -10
_diffrn_reflns_limit_k_max 25
_diffrn_reflns_limit_k_min -25
_diffrn_reflns_limit_l_max 8
_diffrn_reflns_limit_l_min -8
_diffrn_reflns_number 9390
_diffrn_reflns_point_group_measured_fraction_full 0.999
_diffrn_reflns_point_group_measured_fraction_max 0.999
_diffrn_reflns_theta_full 24.993
_diffrn_reflns_theta_max 24.993
_diffrn_reflns_theta_min 2.271
_diffrn_source 'fine-focus sealed X-ray tube'
_diffrn_source_type 'Enhance (Mo) X-ray Source'
_exptl_absorpt_coefficient_mu 0.075
_exptl_absorpt_correction_T_max 1.00000
_exptl_absorpt_correction_T_min 0.92191
_exptl_absorpt_correction_type multi-scan
_exptl_absorpt_process_details
;
CrysAlisPro 1.171.39.46 (Rigaku Oxford Diffraction, 2018)
Empirical absorption correction using spherical harmonics,
 implemented in SCALE3 ABSPACK scaling algorithm.
;
_exptl_crystal_colour 'clear whiteish colourless'
_exptl_crystal_colour_lustre clear
_exptl_crystal_colour_modifier whiteish
_exptl_crystal_colour_primary colourless
_exptl_crystal_density_diffrn 1.239
_exptl_crystal_description plate
_exptl_crystal_F_000 544
_exptl_crystal_size_max 0.134
_exptl_crystal_size_mid 0.123
_exptl_crystal_size_min 0.028
_refine_diff_density_max 0.243
_refine_diff_density_min -0.306
_refine_diff_density_rms 0.070
_refine_ls_extinction_method none
_refine_ls_goodness_of_fit_ref 1.040
_refine_ls_hydrogen_treatment constr
_refine_ls_matrix_type full
_refine_ls_number_parameters 172
_refine_ls_number_reflns 2371
_refine_ls_number_restraints 0
_refine_ls_restrained_S_all 1.040
_refine_ls_R_factor_all 0.0940
_refine_ls_R_factor_gt 0.0592
_refine_ls_shift/su_max 0.000
_refine_ls_shift/su_mean 0.000
_refine_ls_structure_factor_coef Fsqd
_refine_ls_weighting_details 'w=1/[\s^2^(Fo^2^)+(0.0665P)^2^+0.2177P] where P=(Fo^2^+2Fc^2^)/3'
_refine_ls_weighting_scheme calc
_refine_ls_wR_factor_gt 0.1291
_refine_ls_wR_factor_ref 0.1577
_reflns_Friedel_coverage 0.000
_reflns_number_gt 1615
_reflns_number_total 2371
_reflns_threshold_expression 'I > 2\s(I)'
_cod_data_source_file jo9b02829_si_003.cif
_cod_data_source_block srk-01-rk-101-2_mo
_cod_original_cell_volume 1352.88(16)
_cod_database_code 4037716
_shelx_shelxl_version_number 2014/7
_shelx_space_group_comment
;
The symmetry employed for this shelxl refinement is uniquely defined
by the following loop, which should always be used as a source of
symmetry information in preference to the above space-group names.
They are only intended as comments.
;
_shelx_estimated_absorpt_t_max 0.998
_shelx_estimated_absorpt_t_min 0.990
_reflns_odcompleteness_completeness 92.18
_reflns_odcompleteness_iscentric 1
_reflns_odcompleteness_theta 31.07
_olex2_refinement_description
;
1. Fixed Uiso
 At 1.2 times of:
  All C(H) groups, All C(H,H) groups
2.a Ternary CH refined with riding coordinates:
 C8(H8), C14(H14), C7(H7), C3(H3), C6(H6), C5(H5), C17(H17)
2.b Secondary CH2 refined with riding coordinates:
 C11(H11A,H11B), C4(H4A,H4B), C18(H18A,H18B)
2.c Aromatic/amide H refined with riding coordinates:
 C12(H12), C15(H15), C16(H16), C2(H2), C1(H1)
2.d X=CH2 refined with riding coordinates:
 C13(H13A,H13B)
;
_olex2_submission_special_instructions 'No special instructions were received'
_oxdiff_exptl_absorpt_empirical_details
;
Empirical correction (ABSPACK) includes:
- Absorption correction using spherical harmonics
- Frame scaling
- Detector area scaling
;
_oxdiff_exptl_absorpt_empirical_full_max 1.344
_oxdiff_exptl_absorpt_empirical_full_min 0.751

loop_
_space_group_symop_operation_xyz
'x, y, z'
'-x, y+1/2, -z+1/2'
'-x, -y, -z'
'x, -y-1/2, z-1/2'

loop_
_atom_site_label
_atom_site_type_symbol
_atom_site_fract_x
_atom_site_fract_y
_atom_site_fract_z
_atom_site_U_iso_or_equiv
_atom_site_adp_type
_atom_site_occupancy
_atom_site_site_symmetry_order
_atom_site_calc_flag
_atom_site_refinement_flags_posn
O1 O 0.47789(19) 0.33556(8) 0.9401(2) 0.0458(5) Uani 1 1 d .
C9 C 0.6153(2) 0.38194(9) 0.7322(3) 0.0279(5) Uani 1 1 d .
C10 C 0.4897(3) 0.34467(10) 0.7731(3) 0.0316(6) Uani 1 1 d .
C11 C 0.6218(3) 0.44838(10) 0.8140(3) 0.0342(6) Uani 1 1 d .
H11A H 0.6839 0.4736 0.7511 0.041 Uiso 1 1 calc R
H11B H 0.5198 0.4658 0.7717 0.041 Uiso 1 1 calc R
C4 C 0.2515(3) 0.40975(11) 0.4349(3) 0.0375(6) Uani 1 1 d .
H4A H 0.3276 0.4360 0.5276 0.045 Uiso 1 1 calc R
H4B H 0.1587 0.4335 0.3769 0.045 Uiso 1 1 calc R
C8 C 0.5868(2) 0.37809(10) 0.5005(3) 0.0321(6) Uani 1 1 d .
H8 H 0.5790 0.4203 0.4398 0.039 Uiso 1 1 calc R
C14 C 0.7668(2) 0.34611(10) 0.8141(3) 0.0344(6) Uani 1 1 d .
H14 H 0.7902 0.3308 0.9553 0.041 Uiso 1 1 calc R
C7 C 0.4429(3) 0.34061(11) 0.4088(3) 0.0378(6) Uani 1 1 d .
H7 H 0.4640 0.3041 0.3337 0.045 Uiso 1 1 calc R
C12 C 0.6824(3) 0.45447(11) 1.0362(3) 0.0436(7) Uani 1 1 d .
H12 H 0.6374 0.4305 1.1169 0.052 Uiso 1 1 calc R
C3 C 0.3092(3) 0.37840(11) 0.2748(3) 0.0417(6) Uani 1 1 d .
H3 H 0.3323 0.4065 0.1739 0.050 Uiso 1 1 calc R
C6 C 0.3839(3) 0.31948(11) 0.5833(3) 0.0386(6) Uani 1 1 d .
H6 H 0.3784 0.2734 0.5884 0.046 Uiso 1 1 calc R
C18 C 0.7490(3) 0.29624(11) 0.6523(3) 0.0433(7) Uani 1 1 d .
H18A H 0.6601 0.2699 0.6369 0.052 Uiso 1 1 calc R
H18B H 0.8394 0.2704 0.6718 0.052 Uiso 1 1 calc R
C13 C 0.7932(3) 0.49056(12) 1.1273(4) 0.0604(8) Uani 1 1 d .
H13A H 0.8407 0.5152 1.0512 0.072 Uiso 1 1 calc R
H13B H 0.8262 0.4922 1.2698 0.072 Uiso 1 1 calc R
C15 C 0.8844(3) 0.38589(11) 0.7679(4) 0.0452(7) Uani 1 1 d .
H15 H 0.9610 0.4080 0.8624 0.054 Uiso 1 1 calc R
C5 C 0.2247(3) 0.34885(12) 0.5307(4) 0.0485(7) Uani 1 1 d .
H5 H 0.1783 0.3519 0.6425 0.058 Uiso 1 1 calc R
C17 C 0.7287(3) 0.34392(12) 0.4823(3) 0.0443(7) Uani 1 1 d .
H17 H 0.7214 0.3265 0.3469 0.053 Uiso 1 1 calc R
C16 C 0.8611(3) 0.38431(13) 0.5714(4) 0.0533(8) Uani 1 1 d .
H16 H 0.9184 0.4052 0.4994 0.064 Uiso 1 1 calc R
C2 C 0.1847(3) 0.33284(13) 0.1939(5) 0.0629(9) Uani 1 1 d .
H2 H 0.1482 0.3193 0.0587 0.075 Uiso 1 1 calc R
C1 C 0.1356(3) 0.31522(14) 0.3438(5) 0.0710(10) Uani 1 1 d .
H1 H 0.0578 0.2864 0.3361 0.085 Uiso 1 1 calc R

loop_
_atom_site_aniso_label
_atom_site_aniso_U_11
_atom_site_aniso_U_22
_atom_site_aniso_U_33
_atom_site_aniso_U_23
_atom_site_aniso_U_13
_atom_site_aniso_U_12
O1 0.0497(12) 0.0521(11) 0.0404(10) 0.0091(8) 0.0206(8) -0.0035(9)
C9 0.0287(13) 0.0280(12) 0.0274(11) 0.0002(9) 0.0088(9) 0.0010(9)
C10 0.0313(14) 0.0279(12) 0.0361(13) 0.0045(10) 0.0108(10) 0.0033(10)
C11 0.0361(14) 0.0281(12) 0.0382(13) 0.0002(10) 0.0103(10) -0.0014(10)
C4 0.0313(15) 0.0365(13) 0.0425(13) 0.0011(11) 0.0073(11) 0.0058(10)
C8 0.0374(15) 0.0330(12) 0.0273(11) 0.0052(10) 0.0117(10) 0.0093(10)
C14 0.0305(14) 0.0360(13) 0.0348(12) 0.0073(10) 0.0066(10) 0.0033(11)
C7 0.0420(16) 0.0349(13) 0.0300(12) -0.0060(10) 0.0003(11) 0.0110(11)
C12 0.0568(18) 0.0350(13) 0.0373(13) -0.0083(11) 0.0113(12) -0.0036(13)
C3 0.0426(16) 0.0432(14) 0.0337(13) 0.0001(11) 0.0023(11) 0.0133(12)
C6 0.0327(15) 0.0295(12) 0.0457(14) 0.0049(11) -0.0008(11) -0.0008(11)
C18 0.0385(16) 0.0434(15) 0.0472(14) 0.0006(12) 0.0111(12) 0.0170(12)
C13 0.076(2) 0.0451(16) 0.0457(15) -0.0043(13) -0.0048(14) 0.0010(16)
C15 0.0267(15) 0.0492(16) 0.0585(17) 0.0105(13) 0.0105(12) 0.0028(12)
C5 0.0278(15) 0.0534(16) 0.0583(16) 0.0120(13) 0.0031(12) -0.0022(13)
C17 0.0431(16) 0.0570(16) 0.0367(13) 0.0010(12) 0.0180(12) 0.0184(13)
C16 0.0358(16) 0.0679(19) 0.0637(18) 0.0205(15) 0.0263(13) 0.0135(14)
C2 0.056(2) 0.0443(17) 0.0628(19) -0.0101(15) -0.0229(16) 0.0130(15)
C1 0.0368(19) 0.0477(18) 0.101(3) 0.0166(18) -0.0229(17) -0.0069(14)

loop_
_atom_type_symbol
_atom_type_description
_atom_type_scat_dispersion_real
_atom_type_scat_dispersion_imag
_atom_type_scat_source
C C 0.0033 0.0016 'International Tables Vol C Tables 4.2.6.8 and 6.1.1.4'
H H 0.0000 0.0000 'International Tables Vol C Tables 4.2.6.8 and 6.1.1.4'
O O 0.0106 0.0060 'International Tables Vol C Tables 4.2.6.8 and 6.1.1.4'

loop_
_geom_angle_atom_site_label_1
_geom_angle_atom_site_label_2
_geom_angle_atom_site_label_3
_geom_angle
C10 C9 C11 111.98(17)
C10 C9 C8 104.96(17)
C10 C9 C14 109.69(17)
C11 C9 C8 114.12(17)
C11 C9 C14 113.12(18)
C8 C9 C14 102.26(15)
O1 C10 C9 123.8(2)
O1 C10 C6 124.1(2)
C6 C10 C9 112.01(18)
C9 C11 H11A 108.4
C9 C11 H11B 108.4
H11A C11 H11B 107.5
C12 C11 C9 115.35(18)
C12 C11 H11A 108.4
C12 C11 H11B 108.4
H4A C4 H4B 110.3
C3 C4 H4A 112.9
C3 C4 H4B 112.9
C5 C4 H4A 112.9
C5 C4 H4B 112.9
C5 C4 C3 94.26(19)
C9 C8 H8 111.0
C7 C8 C9 108.69(16)
C7 C8 H8 111.0
C7 C8 C17 112.34(19)
C17 C8 C9 102.59(17)
C17 C8 H8 111.0
C9 C14 H14 115.8
C18 C14 C9 100.86(17)
C18 C14 H14 115.8
C15 C14 C9 106.29(18)
C15 C14 H14 115.8
C15 C14 C18 99.99(19)
C8 C7 H7 110.4
C8 C7 C3 115.13(19)
C3 C7 H7 110.4
C6 C7 C8 107.53(16)
C6 C7 H7 110.4
C6 C7 C3 102.49(19)
C11 C12 H12 117.8
C13 C12 C11 124.4(2)
C13 C12 H12 117.8
C4 C3 C7 100.92(17)
C4 C3 H3 116.0
C7 C3 H3 116.0
C2 C3 C4 99.3(2)
C2 C3 C7 106.27(19)
C2 C3 H3 116.0
C10 C6 C7 106.78(19)
C10 C6 H6 111.0
C10 C6 C5 113.4(2)
C7 C6 H6 111.0
C7 C6 C5 103.43(18)
C5 C6 H6 111.0
C14 C18 H18A 113.1
C14 C18 H18B 113.1
C14 C18 C17 93.24(18)
H18A C18 H18B 110.4
C17 C18 H18A 113.1
C17 C18 H18B 113.1
C12 C13 H13A 120.0
C12 C13 H13B 120.0
H13A C13 H13B 120.0
C14 C15 H15 126.4
C16 C15 C14 107.3(2)
C16 C15 H15 126.4
C4 C5 C6 100.65(19)
C4 C5 H5 116.6
C6 C5 H5 116.6
C1 C5 C4 99.1(2)
C1 C5 C6 104.8(2)
C1 C5 H5 116.6
C8 C17 H17 115.6
C18 C17 C8 99.89(17)
C18 C17 H17 115.6
C16 C17 C8 108.2(2)
C16 C17 C18 99.9(2)
C16 C17 H17 115.6
C15 C16 C17 108.1(2)
C15 C16 H16 126.0
C17 C16 H16 126.0
C3 C2 H2 126.1
C1 C2 C3 107.8(2)
C1 C2 H2 126.1
C5 C1 H1 125.9
C2 C1 C5 108.1(3)
C2 C1 H1 125.9

loop_
_geom_bond_atom_site_label_1
_geom_bond_atom_site_label_2
_geom_bond_distance
O1 C10 1.217(2)
C9 C10 1.522(3)
C9 C11 1.542(3)
C9 C8 1.560(3)
C9 C14 1.572(3)
C10 C6 1.505(3)
C11 H11A 0.9900
C11 H11B 0.9900
C11 C12 1.491(3)
C4 H4A 0.9900
C4 H4B 0.9900
C4 C3 1.533(3)
C4 C5 1.531(3)
C8 H8 1.0000
C8 C7 1.544(3)
C8 C17 1.559(3)
C14 H14 1.0000
C14 C18 1.535(3)
C14 C15 1.507(3)
C7 H7 1.0000
C7 C3 1.558(3)
C7 C6 1.545(3)
C12 H12 0.9500
C12 C13 1.307(3)
C3 H3 1.0000
C3 C2 1.506(4)
C6 H6 1.0000
C6 C5 1.565(3)
C18 H18A 0.9900
C18 H18B 0.9900
C18 C17 1.541(3)
C13 H13A 0.9500
C13 H13B 0.9500
C15 H15 0.9500
C15 C16 1.323(3)
C5 H5 1.0000
C5 C1 1.512(4)
C17 H17 1.0000
C17 C16 1.497(4)
C16 H16 0.9500
C2 H2 0.9500
C2 C1 1.316(4)
C1 H1 0.9500
